data_4345462
loop_
_publ_author_name
'Cheng, Qing'
'Han, Xiao'
'Tong, Yue'
'Huang, Chao'
'Ding, Jie'
'Hou, Hongwei'

_publ_section_title
;
 Two 3D Cd(II) Metal-Organic Frameworks Linked by Benzothiadiazole
 Dicarboxylates: Fantastic S@Cd6 Cage, Benzothiadiazole Antidimmer, and
 Dual Emission.
;
_journal_issue 3
_journal_name_full 'Inorganic chemistry'
_journal_page_first 1696
_journal_page_last 1705
_journal_paper_doi 10.1021/acs.inorgchem.6b02863
_journal_volume 56
_journal_year 2017
_chemical_formula_moiety '0.33(C144 H36 Cd18 N36 O72 S21), 6(H2 O), 3(O)'
_chemical_formula_sum 'C48 H30 Cd6 N12 O33 S7'
_chemical_formula_weight 2201.66
_space_group_crystal_system trigonal
_space_group_IT_number 148
_space_group_name_Hall '-R 3'
_space_group_name_H-M_alt 'R -3'
_symmetry_space_group_name_Hall '-R 3'
_symmetry_space_group_name_H-M 'R -3 :H'
_atom_sites_solution_hydrogens mixed
_audit_creation_date 2016-11-21
_audit_creation_method
;
Olex2 1.2
(compiled 2016.11.07 svn.r3352 for OlexSys, GUI svn.r5261)
;
_cell_angle_alpha 90
_cell_angle_beta 90
_cell_angle_gamma 120
_cell_formula_units_Z 3
_cell_length_a 19.676(3)
_cell_length_b 19.676(3)
_cell_length_c 19.300(4)
_cell_measurement_reflns_used 7437
_cell_measurement_temperature 293.1500
_cell_measurement_theta_max 27.9003
_cell_measurement_theta_min 2.0700
_cell_volume 6470.9(19)
_computing_cell_refinement 'CrystalClear (Rigaku/MSC Inc., 2006)'
_computing_data_collection 'CrystalClear (Rigaku/MSC Inc., 2006)'
_computing_data_reduction 'CrystalClear (Rigaku/MSC Inc., 2006)'
_computing_molecular_graphics 'Olex2 (Dolomanov et al., 2009)'
_computing_publication_material 'Olex2 (Dolomanov et al., 2009)'
_computing_structure_refinement 'ShelXL (Sheldrick, 2015)'
_computing_structure_solution
;
????
;
_diffrn_ambient_temperature 293.1500
_diffrn_detector_area_resol_mean 28.5714
_diffrn_measured_fraction_theta_full 0.992
_diffrn_measured_fraction_theta_max 0.988
_diffrn_measurement_details
;
scan:
    Number of images: 360
               Slice: -110.0000 - 70.0000
         Image width: 0.5000
            Exp time: 20.0000
       Rotation axis: Omega
               Omega: 0.0000
                 Chi: 45.0000
                 Phi: 0.0000
                 XTD: 45.2389
              2theta: -19.9659
scan:
    Number of images: 47
               Slice: -110.0000 - -86.5000
         Image width: 0.5000
            Exp time: 20.0000
       Rotation axis: Omega
               Omega: 0.0000
                 Chi: 45.0000
                 Phi: 90.0000
                 XTD: 45.2389
              2theta: -19.9659
;
_diffrn_measurement_device
;
Saturn724 (4x4 bin mode)
;
_diffrn_measurement_device_details
;
AFC10: Fixed Chi 2 circle
;
_diffrn_measurement_device_type 'Bruker P4'
_diffrn_measurement_method dtprofit.ref
_diffrn_orient_matrix_type d*Trek
_diffrn_orient_matrix_UB_11 -0.0387
_diffrn_orient_matrix_UB_12 0.0426
_diffrn_orient_matrix_UB_13 -0.0114
_diffrn_orient_matrix_UB_21 -0.0026
_diffrn_orient_matrix_UB_22 0.0473
_diffrn_orient_matrix_UB_23 0.0347
_diffrn_orient_matrix_UB_31 0.0350
_diffrn_orient_matrix_UB_32 0.0238
_diffrn_orient_matrix_UB_33 -0.0298
_diffrn_radiation_detector CCD
_diffrn_radiation_monochromator 'Graphite Monochromator'
_diffrn_radiation_type MoK\a
_diffrn_radiation_wavelength 0.71073
_diffrn_reflns_av_R_equivalents 0.0313
_diffrn_reflns_av_unetI/netI 0.0330
_diffrn_reflns_Laue_measured_fraction_full 0.992
_diffrn_reflns_Laue_measured_fraction_max 0.988
_diffrn_reflns_limit_h_max 22
_diffrn_reflns_limit_h_min -25
_diffrn_reflns_limit_k_max 23
_diffrn_reflns_limit_k_min -25
_diffrn_reflns_limit_l_max 17
_diffrn_reflns_limit_l_min -25
_diffrn_reflns_number 10024
_diffrn_reflns_point_group_measured_fraction_full 0.992
_diffrn_reflns_point_group_measured_fraction_max 0.988
_diffrn_reflns_theta_full 25.242
_diffrn_reflns_theta_max 27.901
_diffrn_reflns_theta_min 2.426
_diffrn_source 'Sealed Tube'
_diffrn_source_current 40.0000
_diffrn_source_power 2.0000
_diffrn_source_voltage 50.0000
_exptl_absorpt_coefficient_mu 1.701
_exptl_absorpt_correction_T_max 1.0000
_exptl_absorpt_correction_T_min 0.8463
_exptl_absorpt_correction_type multi-scan
_exptl_crystal_colour Colorless
_exptl_crystal_density_diffrn 1.695
_exptl_crystal_description Prism
_exptl_crystal_F_000 3198
_exptl_crystal_size_max 0.2
_exptl_crystal_size_mid 0.2
_exptl_crystal_size_min 0.2
_refine_diff_density_max 1.472
_refine_diff_density_min -0.758
_refine_diff_density_rms 0.110
_refine_ls_extinction_method none
_refine_ls_goodness_of_fit_ref 1.080
_refine_ls_hydrogen_treatment constr
_refine_ls_matrix_type full
_refine_ls_number_parameters 165
_refine_ls_number_reflns 3401
_refine_ls_number_restraints 0
_refine_ls_restrained_S_all 1.080
_refine_ls_R_factor_all 0.0416
_refine_ls_R_factor_gt 0.0366
_refine_ls_shift/su_max 0.001
_refine_ls_shift/su_mean 0.000
_refine_ls_structure_factor_coef Fsqd
_refine_ls_weighting_details 'w=1/[\s^2^(Fo^2^)+(0.0463P)^2^+17.5335P] where P=(Fo^2^+2Fc^2^)/3'
_refine_ls_weighting_scheme calc
_refine_ls_wR_factor_gt 0.0906
_refine_ls_wR_factor_ref 0.0943
_reflns_Friedel_coverage 0.000
_reflns_number_gt 3021
_reflns_number_total 3401
_reflns_threshold_expression 'I > 2\s(I)'
_cod_data_source_file ic6b02863_si_002.cif
_cod_data_source_block a_sq
_cod_depositor_comments
;
The following automatic conversions were performed:

'_exptl_absorpt_correction_type' value 'Multi-scan' changed to
'multi-scan' according to
/home/data/users/saulius/crontab/automatic-downloads/current/ACS/lib/dictionaries/cif_core.dic
dictionary named 'cif_core.dic' version 2.4.2 from 2011-04-26.

Automatic conversion script
Id: cif_fix_values 4973 2017-02-22 13:04:09Z antanas 
;
_cod_original_cell_volume 6471(2)
_cod_database_code 4345462
_shelx_space_group_comment
;
The symmetry employed for this shelxl refinement is uniquely defined
by the following loop, which should always be used as a source of
symmetry information in preference to the above space-group names.
They are only intended as comments.
;
_diffrn_number_total 3403
_olex2_refinement_description
;
1. Fixed Uiso
 At 1.2 times of:
  All C(H) groups, All O(H,H) groups
2. Others
 Fixed Sof: O6(0.5)
3.a Riding coordinates:
 O5(H5a,H5b)
3.b Aromatic/amide H refined with riding coordinates:
 C3(H3), C4(H4)
;
_shelx_shelxl_version_number 2014/7
_olex2_submission_special_instructions 'No special instructions were received'

loop_
_space_group_symop_operation_xyz
'x, y, z'
'-y, x-y, z'
'-x+y, -x, z'
'x+2/3, y+1/3, z+1/3'
'-y+2/3, x-y+1/3, z+1/3'
'-x+y+2/3, -x+1/3, z+1/3'
'x+1/3, y+2/3, z+2/3'
'-y+1/3, x-y+2/3, z+2/3'
'-x+y+1/3, -x+2/3, z+2/3'
'-x, -y, -z'
'y, -x+y, -z'
'x-y, x, -z'
'-x+2/3, -y+1/3, -z+1/3'
'y+2/3, -x+y+1/3, -z+1/3'
'x-y+2/3, x+1/3, -z+1/3'
'-x+1/3, -y+2/3, -z+2/3'
'y+1/3, -x+y+2/3, -z+2/3'
'x-y+1/3, x+2/3, -z+2/3'

loop_
_atom_site_label
_atom_site_type_symbol
_atom_site_fract_x
_atom_site_fract_y
_atom_site_fract_z
_atom_site_U_iso_or_equiv
_atom_site_adp_type
_atom_site_occupancy
_atom_site_site_symmetry_order
_atom_site_calc_flag
_atom_site_refinement_flags_posn
_atom_site_refinement_flags_adp
_atom_site_refinement_flags_occupancy
Cd1 Cd 0.11008(2) 0.12701(2) 0.58647(2) 0.02544(10) Uani 1 1 d . . .
N1 N 0.20281(19) 0.17458(18) 0.67679(17) 0.0369(7) Uani 1 1 d . . .
N2 N 0.3116(2) 0.26615(19) 0.75247(18) 0.0431(8) Uani 1 1 d . . .
O1 O 0.10011(14) 0.01430(14) 0.63600(13) 0.0322(5) Uani 1 1 d . . .
O2 O 0.13961(18) -0.06918(16) 0.65998(17) 0.0504(8) Uani 1 1 d . . .
O3 O 0.40030(16) 0.26078(16) 0.88080(14) 0.0383(6) Uani 1 1 d . . .
O4 O 0.47875(14) 0.22720(14) 0.82871(13) 0.0320(5) Uani 1 1 d . . .
S1 S 0.24743(8) 0.26554(6) 0.70089(7) 0.0541(3) Uani 1 1 d . . .
S2 S 0.0000 0.0000 0.5000 0.0203(4) Uani 1 6 d S T P
C1 C 0.1482(2) -0.0026(2) 0.66480(19) 0.0317(7) Uani 1 1 d . . .
C2 C 0.2160(2) 0.0589(2) 0.70618(18) 0.0293(7) Uani 1 1 d . . .
C3 C 0.2601(2) 0.0365(2) 0.7445(2) 0.0392(9) Uani 1 1 d . . .
H3 H 0.2472 -0.0158 0.7436 0.047 Uiso 1 1 calc R . .
C4 C 0.3248(2) 0.0900(2) 0.7858(2) 0.0392(9) Uani 1 1 d . . .
H4 H 0.3539 0.0721 0.8097 0.047 Uiso 1 1 calc R . .
C5 C 0.3452(2) 0.1669(2) 0.79102(18) 0.0288(7) Uani 1 1 d . . .
C6 C 0.3003(2) 0.1927(2) 0.75348(18) 0.0289(7) Uani 1 1 d . . .
C7 C 0.23661(19) 0.13901(19) 0.71028(17) 0.0266(7) Uani 1 1 d . . .
C8 C 0.41227(19) 0.22252(19) 0.83619(18) 0.0281(7) Uani 1 1 d . . .
O5 O 0.2418(6) -0.1388(6) 0.6477(6) 0.255(5) Uani 1 1 d . . .
H5A H 0.2116 -0.1198 0.6516 0.306 Uiso 1 1 d R . .
H5B H 0.2768 -0.1266 0.6787 0.306 Uiso 1 1 d R . .
O6 O 0.2400(6) 0.2099(9) 0.9173(6) 0.160(6) Uani 0.5 1 d . . .

loop_
_atom_site_aniso_label
_atom_site_aniso_U_11
_atom_site_aniso_U_22
_atom_site_aniso_U_33
_atom_site_aniso_U_23
_atom_site_aniso_U_13
_atom_site_aniso_U_12
Cd1 0.02389(14) 0.02677(14) 0.02736(16) 0.00206(9) 0.00006(9) 0.01395(10)
N1 0.0431(18) 0.0319(16) 0.0392(17) -0.0041(13) -0.0144(14) 0.0214(14)
N2 0.047(2) 0.0321(16) 0.050(2) -0.0084(15) -0.0145(16) 0.0202(15)
O1 0.0278(12) 0.0281(12) 0.0364(14) -0.0006(10) -0.0098(10) 0.0109(10)
O2 0.0464(17) 0.0280(14) 0.072(2) -0.0107(14) -0.0244(15) 0.0151(13)
O3 0.0367(14) 0.0396(14) 0.0427(15) -0.0133(12) -0.0081(12) 0.0223(12)
O4 0.0231(11) 0.0347(13) 0.0347(13) -0.0045(10) -0.0040(10) 0.0118(10)
S1 0.0702(8) 0.0352(5) 0.0642(7) -0.0118(5) -0.0319(6) 0.0320(5)
S2 0.0188(5) 0.0188(5) 0.0234(9) 0.000 0.000 0.0094(2)
C1 0.0272(17) 0.0298(17) 0.0314(18) 0.0003(14) -0.0051(14) 0.0093(14)
C2 0.0284(16) 0.0301(17) 0.0312(18) -0.0022(14) -0.0065(14) 0.0161(14)
C3 0.0356(19) 0.0279(18) 0.055(2) -0.0080(17) -0.0166(18) 0.0168(16)
C4 0.0341(19) 0.036(2) 0.050(2) -0.0048(17) -0.0162(17) 0.0199(16)
C5 0.0263(16) 0.0304(17) 0.0313(18) -0.0081(14) -0.0075(14) 0.0154(14)
C6 0.0267(16) 0.0260(16) 0.0337(18) -0.0030(14) -0.0033(14) 0.0129(14)
C7 0.0223(15) 0.0270(16) 0.0288(17) -0.0008(13) -0.0018(13) 0.0112(13)
C8 0.0252(16) 0.0224(15) 0.0339(18) -0.0031(13) -0.0036(14) 0.0096(13)
O5 0.253(10) 0.285(13) 0.312(12) -0.098(10) -0.118(9) 0.197(10)
O6 0.071(7) 0.238(16) 0.138(10) -0.082(10) 0.003(6) 0.051(9)

loop_
_atom_type_symbol
_atom_type_description
_atom_type_scat_dispersion_real
_atom_type_scat_dispersion_imag
_atom_type_scat_source
C C 0.0033 0.0016 'International Tables Vol C Tables 4.2.6.8 and 6.1.1.4'
H H 0.0000 0.0000 'International Tables Vol C Tables 4.2.6.8 and 6.1.1.4'
N N 0.0061 0.0033 'International Tables Vol C Tables 4.2.6.8 and 6.1.1.4'
O O 0.0106 0.0060 'International Tables Vol C Tables 4.2.6.8 and 6.1.1.4'
S S 0.1246 0.1234 'International Tables Vol C Tables 4.2.6.8 and 6.1.1.4'
Cd Cd -0.8075 1.2024 'International Tables Vol C Tables 4.2.6.8 and 6.1.1.4'

loop_
_geom_angle_atom_site_label_1
_geom_angle_atom_site_label_2
_geom_angle_atom_site_label_3
_geom_angle
_geom_angle_site_symmetry_1
_geom_angle_site_symmetry_3
N1 Cd1 O1 107.53(10) . 2
N1 Cd1 O2 76.36(10) . 2
N1 Cd1 O3 80.36(10) . 9_554
N1 Cd1 O4 97.05(10) . 13_556
N1 Cd1 S2 150.56(7) . .
O1 Cd1 N1 75.78(9) . .
O1 Cd1 O1 85.85(13) . 2
O1 Cd1 O2 52.66(8) 2 2
O1 Cd1 O2 117.88(10) . 2
O1 Cd1 O3 149.37(8) . 9_554
O1 Cd1 O3 119.91(9) 2 9_554
O1 Cd1 O4 149.83(9) . 9_554
O1 Cd1 O4 149.01(8) 2 13_556
O1 Cd1 O4 82.12(9) . 13_556
O1 Cd1 S2 74.70(6) 2 .
O1 Cd1 S2 75.12(6) . .
O2 Cd1 S2 122.01(6) 2 .
O3 Cd1 O2 73.73(9) 9_554 2
O3 Cd1 S2 124.93(6) 9_554 .
O4 Cd1 N1 133.38(10) 9_554 .
O4 Cd1 O1 90.51(9) 9_554 2
O4 Cd1 O2 82.23(10) 9_554 2
O4 Cd1 O2 155.60(9) 13_556 2
O4 Cd1 O3 53.86(8) 9_554 9_554
O4 Cd1 O3 82.04(9) 13_556 9_554
O4 Cd1 O4 85.88(3) 9_554 13_556
O4 Cd1 S2 75.03(6) 9_554 .
O4 Cd1 S2 74.63(6) 13_556 .
S1 N1 Cd1 122.47(16) . .
C7 N1 Cd1 129.4(2) . .
C7 N1 S1 107.5(2) . .
C6 N2 S1 107.0(3) . .
Cd1 O1 Cd1 120.33(10) . 3
C1 O1 Cd1 134.9(2) . .
C1 O1 Cd1 97.2(2) . 3
C1 O2 Cd1 89.0(2) . 3
C8 O3 Cd1 88.6(2) . 5
Cd1 O4 Cd1 119.70(10) 5 13_556
C8 O4 Cd1 142.3(2) . 13_556
C8 O4 Cd1 95.2(2) . 5
N2 S1 N1 100.17(16) . .
Cd1 S2 Cd1 89.841(12) 10_556 12_556
Cd1 S2 Cd1 89.841(12) 3 .
Cd1 S2 Cd1 89.841(12) 12_556 11_556
Cd1 S2 Cd1 180.0 10_556 .
Cd1 S2 Cd1 180.0 12_556 3
Cd1 S2 Cd1 89.841(12) 10_556 11_556
Cd1 S2 Cd1 90.159(12) 10_556 3
Cd1 S2 Cd1 180.0 2 11_556
Cd1 S2 Cd1 90.159(12) 11_556 .
Cd1 S2 Cd1 89.841(11) 3 2
Cd1 S2 Cd1 90.159(12) 3 11_556
Cd1 S2 Cd1 89.841(11) 2 .
Cd1 S2 Cd1 90.159(12) 12_556 2
Cd1 S2 Cd1 90.159(12) 10_556 2
Cd1 S2 Cd1 90.159(12) 12_556 .
O1 C1 C2 119.7(3) . .
O2 C1 O1 121.1(3) . .
O2 C1 C2 119.2(3) . .
C3 C2 C1 118.5(3) . .
C3 C2 C7 116.8(3) . .
C7 C2 C1 124.7(3) . .
C2 C3 H3 118.6 . .
C2 C3 C4 122.8(3) . .
C4 C3 H3 118.6 . .
C3 C4 H4 119.3 . .
C5 C4 C3 121.4(3) . .
C5 C4 H4 119.3 . .
C4 C5 C6 118.0(3) . .
C4 C5 C8 121.1(3) . .
C6 C5 C8 120.9(3) . .
N2 C6 C5 126.3(3) . .
N2 C6 C7 113.4(3) . .
C5 C6 C7 120.4(3) . .
N1 C7 C2 127.5(3) . .
N1 C7 C6 111.9(3) . .
C6 C7 C2 120.6(3) . .
O3 C8 O4 122.3(3) . .
O3 C8 C5 118.7(3) . .
O4 C8 C5 118.9(3) . .
H5A O5 H5B 117.3 . .

loop_
_geom_bond_atom_site_label_1
_geom_bond_atom_site_label_2
_geom_bond_distance
_geom_bond_site_symmetry_2
Cd1 N1 2.353(3) .
Cd1 O1 2.331(2) .
Cd1 O1 2.362(2) 2
Cd1 O2 2.558(3) 2
Cd1 O3 2.506(3) 9_554
Cd1 O4 2.346(2) 9_554
Cd1 O4 2.374(2) 13_556
Cd1 S2 2.8825(4) .
N1 S1 1.618(3) .
N1 C7 1.347(4) .
N2 S1 1.604(3) .
N2 C6 1.348(4) .
O1 Cd1 2.361(2) 3
O1 C1 1.277(4) .
O2 Cd1 2.558(3) 3
O2 C1 1.237(4) .
O3 Cd1 2.506(3) 5
O3 C8 1.241(4) .
O4 Cd1 2.375(2) 13_556
O4 Cd1 2.346(2) 5
O4 C8 1.273(4) .
S2 Cd1 2.8825(4) 2
S2 Cd1 2.8825(4) 3
S2 Cd1 2.8825(4) 11_556
S2 Cd1 2.8825(4) 12_556
S2 Cd1 2.8825(4) 10_556
C1 C2 1.506(5) .
C2 C3 1.371(5) .
C2 C7 1.420(5) .
C3 H3 0.9300 .
C3 C4 1.421(5) .
C4 H4 0.9300 .
C4 C5 1.362(5) .
C5 C6 1.418(5) .
C5 C8 1.502(4) .
C6 C7 1.434(5) .
O5 H5A 0.8500 .
O5 H5B 0.8500 .

loop_
_geom_hbond_atom_site_label_D
_geom_hbond_atom_site_label_H
_geom_hbond_atom_site_label_A
_geom_hbond_distance_DH
_geom_hbond_distance_HA
_geom_hbond_distance_DA
_geom_hbond_angle_DHA
O5 H5A O2 0.85 2.11 2.955(9) 178.1

loop_
_geom_torsion_atom_site_label_1
_geom_torsion_atom_site_label_2
_geom_torsion_atom_site_label_3
_geom_torsion_atom_site_label_4
_geom_torsion
_geom_torsion_site_symmetry_1
Cd1 N1 S1 N2 -170.7(2) .
Cd1 N1 C7 C2 -10.1(6) .
Cd1 N1 C7 C6 169.6(2) .
Cd1 O1 C1 O2 -147.8(3) .
Cd1 O1 C1 O2 -0.2(4) 3
Cd1 O1 C1 C2 33.0(5) .
Cd1 O1 C1 C2 -179.3(3) 3
Cd1 O2 C1 O1 0.2(4) 3
Cd1 O2 C1 C2 179.3(3) 3
Cd1 O3 C8 O4 -1.2(3) 5
Cd1 O3 C8 C5 176.9(3) 5
Cd1 O4 C8 O3 -157.6(3) 13_556
Cd1 O4 C8 O3 1.2(4) 5
Cd1 O4 C8 C5 -176.8(3) 5
Cd1 O4 C8 C5 24.4(5) 13_556
N2 C6 C7 N1 1.2(5) .
N2 C6 C7 C2 -179.1(3) .
O1 C1 C2 C3 170.9(4) .
O1 C1 C2 C7 -7.1(6) .
O2 C1 C2 C3 -8.3(6) .
O2 C1 C2 C7 173.7(4) .
S1 N1 C7 C2 178.9(3) .
S1 N1 C7 C6 -1.4(4) .
S1 N2 C6 C5 178.4(3) .
S1 N2 C6 C7 -0.4(4) .
C1 C2 C3 C4 -179.4(4) .
C1 C2 C7 N1 -3.0(6) .
C1 C2 C7 C6 177.3(3) .
C2 C3 C4 C5 2.0(7) .
C3 C2 C7 N1 178.9(4) .
C3 C2 C7 C6 -0.7(5) .
C3 C4 C5 C6 -0.6(6) .
C3 C4 C5 C8 178.3(4) .
C4 C5 C6 N2 179.9(4) .
C4 C5 C6 C7 -1.4(5) .
C4 C5 C8 O3 -125.7(4) .
C4 C5 C8 O4 52.4(5) .
C5 C6 C7 N1 -177.6(3) .
C5 C6 C7 C2 2.1(5) .
C6 N2 S1 N1 -0.4(3) .
C6 C5 C8 O3 53.2(5) .
C6 C5 C8 O4 -128.7(4) .
C7 N1 S1 N2 1.1(3) .
C7 C2 C3 C4 -1.3(6) .
C8 C5 C6 N2 1.0(6) .
C8 C5 C6 C7 179.7(3) .
